data_1530604
loop_
_publ_author_name
'Ponomarev, V.I.'
'Kheiker, D.M.'
'Belov, N.V.'

_publ_section_title
;
 Crystal structure of tetracalcium trihydrotrialuminate C4 A3 H3
;
_journal_name_full 'Doklady Akademii Nauk SSSR'
_journal_page_first 1072
_journal_page_last 1075
_journal_volume 194
_journal_year 1970
_chemical_formula_sum 'Al3 Ca2 H3 O8'
_chemical_name_systematic 'Ca2 (Al O2)3 (O H) (H2 O)'
_space_group_IT_number 64
_symmetry_space_group_name_Hall '-A 2ab 2ab'
_symmetry_space_group_name_H-M 'A b m a'
_cell_angle_alpha 90
_cell_angle_beta 90
_cell_angle_gamma 90
_cell_formula_units_Z 8
_cell_length_a 12.426
_cell_length_b 12.809
_cell_length_c 8.864
_cell_volume 1410.835
_citation_journal_id_ASTM DANKAS
_cod_data_source_file Ponomarev_DANKAS_1970_719.cif
_cod_data_source_block H3Al3Ca2O8
_cod_original_sg_symbol_Hall '-C 2ac 2 (z,x,y)'
_cod_original_formula_sum 'H3 Al3 Ca2 O8'
_cod_database_code 1530604

loop_
_symmetry_equiv_pos_as_xyz
x,y,z
x+1/2,-y+1/2,-z
-x,y,-z
-x+1/2,-y+1/2,z
-x,-y,-z
-x-1/2,y-1/2,z
x,-y,z
x-1/2,y-1/2,-z
x,y+1/2,z+1/2
x+1/2,-y+1,-z+1/2
-x,y+1/2,-z+1/2
-x+1/2,-y+1,z+1/2
-x,-y+1/2,-z+1/2
-x-1/2,y,z+1/2
x,-y+1/2,z+1/2
x-1/2,y,-z+1/2

loop_
_atom_site_label
_atom_site_type_symbol
_atom_site_fract_x
_atom_site_fract_y
_atom_site_fract_z
_atom_site_occupancy
_atom_site_U_iso_or_equiv
O4 O-2 0.1467 0 0.4463 1 0.0
O2 O-2 0.2222 0.1393 0.2195 1 0.0
O5 O-2 0.3913 0 0.464 1 0.0
O1 O-2 0.3663 0.2186 0.0026 1 0.0
Ca2 Ca+2 0.3492 0 0.2107 1 0.0
Al1 Al+3 0.1296 0.1229 0.363 1 0.0
O3 O-2 -0.0025 0.131 0.2769 1 0.0
Al2 Al+3 0.25 0.25 0.1106 1 0.0
Ca1 Ca+2 0 0.1422 0 1 0.0
